data_7046091
loop_
_publ_author_name
'Horiuchi, Shinnosuke'
'Moon, Sangjoon'
'Sakuda, Eri'
'Ito, Akitaka'
'Arikawa, Yasuhiro'
'Umakoshi, Keisuke'

_publ_section_title
;
 U- to Z-shape isomerization in a Pt<sub>2</sub>Ag<sub>2</sub> framework
 containing pyridyl-NHC ligands.
;
_journal_issue 21
_journal_name_full 'Dalton transactions (Cambridge, England : 2003)'
_journal_page_first 7113
_journal_page_last 7117
_journal_paper_doi 10.1039/c8dt01047a
_journal_volume 47
_journal_year 2018
_chemical_formula_moiety 'C21 H29 F12 N7 P2 Pt'
_chemical_formula_sum 'C21 H29 F12 N7 P2 Pt'
_chemical_formula_weight 864.53
_space_group_crystal_system monoclinic
_space_group_IT_number 14
_space_group_name_Hall '-P 2yn'
_space_group_name_H-M_alt 'P 1 21/n 1'
_symmetry_space_group_name_Hall '-P 2yn'
_symmetry_space_group_name_H-M 'P 1 21/n 1'
_atom_sites_solution_hydrogens geom
_atom_sites_solution_primary direct
_atom_sites_solution_secondary difmap
_audit_update_record
;
2018-04-05 deposited with the CCDC.
2018-04-18 downloaded from the CCDC.
;
_cell_angle_alpha 90.0000
_cell_angle_beta 112.102(4)
_cell_angle_gamma 90.0000
_cell_formula_units_Z 4
_cell_length_a 12.454(3)
_cell_length_b 16.341(4)
_cell_length_c 15.741(4)
_cell_measurement_reflns_used 7496
_cell_measurement_temperature 93
_cell_measurement_theta_max 29.13
_cell_measurement_theta_min 1.87
_cell_volume 2968.1(13)
_computing_cell_refinement DTREK
_computing_data_collection DTREK
_computing_data_reduction DTREK
_computing_molecular_graphics 'CrystalStructure 4.2'
_computing_publication_material 'CrystalStructure 4.2 (Rigaku, 2017)'
_computing_structure_refinement 'SHELXL-2014/7 (Sheldrick, 2014)'
_computing_structure_solution 'SHELXS97 (Sheldrick, 2008)'
_diffrn_ambient_temperature 93
_diffrn_detector_area_resol_mean 29.257
_diffrn_measured_fraction_theta_full 0.992
_diffrn_measured_fraction_theta_max 0.984
_diffrn_measurement_device_type 'Rigaku Saturn70'
_diffrn_measurement_method \w
_diffrn_radiation_type 'Mo K\a'
_diffrn_radiation_wavelength 0.71075
_diffrn_reflns_av_R_equivalents 0.0266
_diffrn_reflns_Laue_measured_fraction_full 0.992
_diffrn_reflns_Laue_measured_fraction_max 0.984
_diffrn_reflns_limit_h_max 16
_diffrn_reflns_limit_h_min -17
_diffrn_reflns_limit_k_max 13
_diffrn_reflns_limit_k_min -22
_diffrn_reflns_limit_l_max 11
_diffrn_reflns_limit_l_min -21
_diffrn_reflns_number 16875
_diffrn_reflns_point_group_measured_fraction_full 0.992
_diffrn_reflns_point_group_measured_fraction_max 0.984
_diffrn_reflns_theta_full 25.242
_diffrn_reflns_theta_max 29.168
_diffrn_reflns_theta_min 1.872
_diffrn_standards_number 0
_exptl_absorpt_coefficient_mu 4.918
_exptl_absorpt_correction_T_max 0.374
_exptl_absorpt_correction_T_min 0.305
_exptl_absorpt_correction_type multi-scan
_exptl_absorpt_process_details 'REQAB (Rigaku, 1998)'
_exptl_crystal_colour colorless
_exptl_crystal_density_diffrn 1.935
_exptl_crystal_density_method 'not measured'
_exptl_crystal_description prism
_exptl_crystal_F_000 1680.00
_exptl_crystal_recrystallization_method 'Re-crystallisation from solvent: MeCN'
_exptl_crystal_size_max 0.350
_exptl_crystal_size_mid 0.250
_exptl_crystal_size_min 0.200
_refine_diff_density_max 2.14
_refine_diff_density_min -1.63
_refine_ls_extinction_method none
_refine_ls_goodness_of_fit_ref 1.031
_refine_ls_hydrogen_treatment constr
_refine_ls_number_parameters 389
_refine_ls_number_reflns 7888
_refine_ls_number_restraints 0
_refine_ls_R_factor_all 0.0363
_refine_ls_R_factor_gt 0.0269
_refine_ls_shift/su_max 0.003
_refine_ls_structure_factor_coef Fsqd
_refine_ls_weighting_details 'w = 1/[\s^2^(Fo^2^)+(0.0267P)^2^+1.0972P] where P=(Fo^2^+2Fc^2^)/3'
_refine_ls_weighting_scheme calc
_refine_ls_wR_factor_gt 0.0547
_refine_ls_wR_factor_ref 0.0609
_reflns_Friedel_coverage 0.000
_reflns_number_gt 6397
_reflns_number_total 7888
_reflns_threshold_expression F^2^>2.0\s(F^2^)
_cod_data_source_file c8dt01047a2.cif
_cod_data_source_block 1828b
_cod_depositor_comments 'Adding full bibliography for 7046091--7046093.cif.'
_cod_original_cell_volume 2968.0(13)
_cod_database_code 7046091

loop_
_space_group_symop_id
_space_group_symop_operation_xyz
1 +X,+Y,+Z
2 1/2-X,1/2+Y,1/2-Z
3 -X,-Y,-Z
4 -1/2+X,-1/2-Y,-1/2+Z

loop_
_atom_site_label
_atom_site_type_symbol
_atom_site_fract_x
_atom_site_fract_y
_atom_site_fract_z
_atom_site_U_iso_or_equiv
_atom_site_adp_type
_atom_site_occupancy
_atom_site_site_symmetry_order
_atom_site_calc_flag
_atom_site_refinement_flags_posn
_atom_site_refinement_flags_adp
Pt1 Pt 0.05083(2) 0.57216(2) 0.24320(2) 0.01200(4) Uani 1 1 d . .
N11 N 0.1342(2) 0.57196(14) 0.15486(18) 0.0132(5) Uani 1 1 d . .
C12 C 0.0683(3) 0.59341(18) 0.0668(2) 0.0143(6) Uani 1 1 d . .
C13 C 0.1115(3) 0.5999(2) -0.0011(2) 0.0197(7) Uani 1 1 d . .
H13 H 0.063795 0.614320 -0.060503 0.024 Uiso 1 1 calc R U
C14 C 0.2288(3) 0.58436(19) 0.0215(2) 0.0228(7) Uani 1 1 d . .
H14 H 0.261260 0.588556 -0.022781 0.027 Uiso 1 1 calc R U
C15 C 0.2966(3) 0.56259(19) 0.1104(2) 0.0206(7) Uani 1 1 d . .
H15 H 0.375053 0.551610 0.126394 0.025(10) Uiso 1 1 calc R .
C16 C 0.2475(3) 0.55727(19) 0.1749(2) 0.0183(7) Uani 1 1 d . .
H16 H 0.294142 0.543016 0.234669 0.022 Uiso 1 1 calc R U
N121 N -0.0471(2) 0.60876(16) 0.05539(17) 0.0143(5) Uani 1 1 d . .
C122 C -0.0775(2) 0.60591(19) 0.1299(2) 0.0143(6) Uani 1 1 d . .
N123 N -0.1912(2) 0.62291(15) 0.09779(18) 0.0154(5) Uani 1 1 d . .
C124 C -0.2310(3) 0.63564(19) 0.0028(2) 0.0178(7) Uani 1 1 d . .
H124 H -0.306809 0.648006 -0.035167 0.021 Uiso 1 1 calc R U
C125 C -0.1425(3) 0.62711(19) -0.0241(2) 0.0191(7) Uani 1 1 d . .
H125 H -0.143747 0.632271 -0.083319 0.023 Uiso 1 1 calc R U
C126 C -0.2679(3) 0.6288(2) 0.1503(2) 0.0202(7) Uani 1 1 d . .
H126 H -0.218659 0.629661 0.215685 0.024 Uiso 1 1 calc R U
C127 C -0.3354(3) 0.7091(2) 0.1276(3) 0.0308(8) Uani 1 1 d . .
H12A H -0.384855 0.712628 0.161745 0.037 Uiso 1 1 calc R U
H12B H -0.282058 0.754202 0.143582 0.037 Uiso 1 1 calc R U
H12C H -0.381597 0.710952 0.063169 0.037 Uiso 1 1 calc R U
C128 C -0.3450(3) 0.5548(2) 0.1330(3) 0.0375(10) Uani 1 1 d . .
H12D H -0.394122 0.559440 0.167350 0.045 Uiso 1 1 calc R U
H12E H -0.391902 0.551296 0.068794 0.045 Uiso 1 1 calc R U
H12F H -0.298148 0.506500 0.151773 0.045 Uiso 1 1 calc R U
N21 N -0.0350(2) 0.57781(15) 0.32825(17) 0.0153(5) Uani 1 1 d . .
N22 N -0.0548(2) 0.65127(17) 0.36053(18) 0.0177(6) Uani 1 1 d . .
H22 H -0.027262 0.697062 0.350863 0.021 Uiso 1 1 calc R U
C23 C -0.1225(3) 0.6435(2) 0.4094(2) 0.0223(7) Uani 1 1 d . .
C231 C -0.1582(3) 0.7156(2) 0.4496(3) 0.0327(9) Uani 1 1 d . .
H23A H -0.206043 0.698088 0.481776 0.039 Uiso 1 1 calc R U
H23B H -0.090571 0.742696 0.491457 0.039 Uiso 1 1 calc R U
H23C H -0.201017 0.752774 0.401531 0.039 Uiso 1 1 calc R U
C24 C -0.1454(3) 0.5616(2) 0.4101(3) 0.0285(8) Uani 1 1 d . .
H24 H -0.189218 0.536828 0.439442 0.034 Uiso 1 1 calc R U
C25 C -0.0909(3) 0.5220(2) 0.3586(2) 0.0222(7) Uani 1 1 d . .
C251 C -0.0881(3) 0.4337(2) 0.3370(3) 0.0303(8) Uani 1 1 d . .
H25A H -0.132744 0.403285 0.364396 0.036 Uiso 1 1 calc R U
H25B H -0.120403 0.426147 0.271774 0.036 Uiso 1 1 calc R U
H25C H -0.009423 0.414642 0.361005 0.036 Uiso 1 1 calc R U
N31 N 0.1929(2) 0.53019(15) 0.35249(17) 0.0155(5) Uani 1 1 d . .
N32 N 0.2286(2) 0.45138(16) 0.35525(18) 0.0170(6) Uani 1 1 d . .
H32 H 0.195540 0.415630 0.313463 0.020 Uiso 1 1 calc R U
C33 C 0.3218(3) 0.4363(2) 0.4313(2) 0.0189(7) Uani 1 1 d . .
C331 C 0.3780(3) 0.3548(2) 0.4493(3) 0.0275(8) Uani 1 1 d . .
H33A H 0.442996 0.355951 0.506754 0.033 Uiso 1 1 calc R U
H33B H 0.323300 0.314501 0.451922 0.033 Uiso 1 1 calc R U
H33C H 0.404254 0.341215 0.401000 0.033 Uiso 1 1 calc R U
C34 C 0.3477(3) 0.5085(2) 0.4797(2) 0.0191(7) Uani 1 1 d . .
H34 H 0.408244 0.517370 0.535566 0.023 Uiso 1 1 calc R U
C35 C 0.2657(3) 0.56571(19) 0.4290(2) 0.0164(6) Uani 1 1 d . .
C351 C 0.2521(3) 0.6526(2) 0.4499(2) 0.0242(8) Uani 1 1 d . .
H35A H 0.311981 0.667186 0.507255 0.029 Uiso 1 1 calc R U
H35B H 0.257782 0.686697 0.402074 0.029 Uiso 1 1 calc R U
H35C H 0.177709 0.660275 0.453874 0.029 Uiso 1 1 calc R U
P11 P -0.02184(8) 0.86449(6) 0.26299(7) 0.0244(2) Uani 1 1 d . .
F11 F -0.0997(2) 0.93658(14) 0.20468(18) 0.0481(7) Uani 1 1 d . .
F12 F -0.13143(17) 0.82657(14) 0.27950(16) 0.0376(6) Uani 1 1 d . .
F13 F -0.05203(19) 0.80963(14) 0.17314(16) 0.0423(6) Uani 1 1 d . .
F14 F 0.05669(17) 0.78991(12) 0.32354(16) 0.0352(6) Uani 1 1 d . .
F15 F 0.0886(2) 0.90013(15) 0.24846(17) 0.0408(6) Uani 1 1 d . .
F16 F 0.01036(18) 0.91677(12) 0.35522(15) 0.0328(5) Uani 1 1 d . .
P21 P 0.05999(7) 0.25394(6) 0.22171(6) 0.02093(19) Uani 1 1 d . .
F21 F 0.02423(18) 0.16215(13) 0.22975(17) 0.0403(6) Uani 1 1 d . .
F22 F 0.19293(17) 0.22913(13) 0.25253(17) 0.0383(6) Uani 1 1 d . .
F23 F 0.09603(17) 0.34890(11) 0.21154(13) 0.0260(5) Uani 1 1 d . .
F24 F -0.07171(17) 0.28225(14) 0.18971(16) 0.0364(5) Uani 1 1 d . .
F25 F 0.0434(2) 0.24031(13) 0.11674(15) 0.0378(6) Uani 1 1 d . .
F26 F 0.07820(19) 0.27196(14) 0.32532(14) 0.0354(5) Uani 1 1 d . .

loop_
_atom_site_aniso_label
_atom_site_aniso_U_11
_atom_site_aniso_U_22
_atom_site_aniso_U_33
_atom_site_aniso_U_23
_atom_site_aniso_U_13
_atom_site_aniso_U_12
Pt1 0.01065(6) 0.01463(6) 0.00973(5) 0.00007(5) 0.00272(4) 0.00068(5)
N11 0.0106(11) 0.0156(12) 0.0127(12) -0.0015(11) 0.0036(9) 0.0005(10)
C12 0.0146(14) 0.0150(14) 0.0130(14) -0.0002(12) 0.0049(12) -0.0001(11)
C13 0.0226(17) 0.0206(15) 0.0177(15) 0.0013(14) 0.0096(13) 0.0014(13)
C14 0.0266(18) 0.0245(18) 0.0249(17) 0.0014(15) 0.0184(15) 0.0026(14)
C15 0.0164(15) 0.0239(17) 0.0251(17) -0.0043(15) 0.0118(13) 0.0016(13)
C16 0.0153(15) 0.0218(16) 0.0170(15) -0.0045(13) 0.0054(12) 0.0013(12)
N121 0.0138(12) 0.0200(13) 0.0085(11) 0.0018(11) 0.0033(10) 0.0008(10)
C122 0.0127(14) 0.0144(14) 0.0165(14) 0.0010(13) 0.0065(12) 0.0001(12)
N123 0.0124(12) 0.0199(13) 0.0133(12) 0.0013(11) 0.0042(10) 0.0011(10)
C124 0.0165(15) 0.0207(16) 0.0118(14) 0.0035(13) 0.0002(12) 0.0005(12)
C125 0.0211(16) 0.0219(16) 0.0108(14) 0.0041(13) 0.0020(12) -0.0014(13)
C126 0.0151(15) 0.0277(18) 0.0189(16) 0.0011(14) 0.0077(13) 0.0019(13)
C127 0.0253(18) 0.034(2) 0.036(2) -0.0007(18) 0.0153(16) 0.0087(16)
C128 0.036(2) 0.037(2) 0.047(3) -0.001(2) 0.025(2) -0.0093(17)
N21 0.0144(12) 0.0206(13) 0.0101(11) 0.0015(11) 0.0036(10) 0.0008(10)
N22 0.0185(13) 0.0209(13) 0.0146(13) -0.0029(11) 0.0073(11) 0.0003(11)
C23 0.0183(16) 0.037(2) 0.0125(15) 0.0004(15) 0.0074(13) 0.0034(14)
C231 0.0290(19) 0.051(2) 0.0218(17) -0.0063(18) 0.0139(15) 0.0059(18)
C24 0.0252(18) 0.039(2) 0.0259(18) 0.0080(17) 0.0150(15) 0.0044(16)
C25 0.0193(16) 0.0258(17) 0.0217(17) 0.0076(15) 0.0082(13) 0.0003(14)
C251 0.0301(19) 0.0247(18) 0.040(2) 0.0084(17) 0.0172(17) -0.0020(15)
N31 0.0140(12) 0.0171(13) 0.0124(12) 0.0001(11) 0.0018(10) 0.0033(10)
N32 0.0167(13) 0.0183(13) 0.0134(12) -0.0001(11) 0.0026(10) 0.0013(10)
C33 0.0132(14) 0.0270(17) 0.0152(14) 0.0063(14) 0.0040(12) 0.0014(13)
C331 0.0237(18) 0.0281(18) 0.0282(19) 0.0090(16) 0.0069(15) 0.0053(15)
C34 0.0130(15) 0.0296(17) 0.0120(14) 0.0018(14) 0.0015(12) -0.0015(13)
C35 0.0146(14) 0.0211(16) 0.0145(14) -0.0045(13) 0.0066(12) -0.0028(12)
C351 0.0203(17) 0.0244(17) 0.0230(17) -0.0062(15) 0.0028(14) -0.0011(14)
P11 0.0233(5) 0.0241(5) 0.0230(5) 0.0019(4) 0.0055(4) -0.0006(4)
F11 0.0532(16) 0.0461(14) 0.0357(14) 0.0182(12) 0.0061(12) 0.0150(12)
F12 0.0202(11) 0.0541(14) 0.0357(13) 0.0051(12) 0.0074(10) -0.0035(10)
F13 0.0409(13) 0.0510(14) 0.0327(13) -0.0159(12) 0.0111(11) -0.0128(11)
F14 0.0231(11) 0.0237(10) 0.0474(14) 0.0026(10) 0.0002(10) 0.0021(9)
F15 0.0424(13) 0.0397(13) 0.0508(16) -0.0104(12) 0.0294(12) -0.0176(11)
F16 0.0297(12) 0.0381(12) 0.0270(11) -0.0069(10) 0.0067(9) 0.0043(9)
P21 0.0196(4) 0.0239(4) 0.0173(4) 0.0043(4) 0.0046(3) -0.0044(3)
F21 0.0360(13) 0.0278(12) 0.0512(16) 0.0117(11) 0.0096(11) -0.0101(9)
F22 0.0253(11) 0.0356(12) 0.0554(16) 0.0035(12) 0.0168(11) 0.0006(9)
F23 0.0367(12) 0.0229(10) 0.0152(9) -0.0025(8) 0.0061(9) -0.0069(9)
F24 0.0226(11) 0.0453(13) 0.0369(13) 0.0095(12) 0.0061(10) 0.0020(10)
F25 0.0568(15) 0.0362(12) 0.0224(11) -0.0118(10) 0.0171(11) -0.0191(11)
F26 0.0426(13) 0.0489(14) 0.0154(10) 0.0054(10) 0.0118(9) -0.0044(11)

loop_
_atom_type_symbol
_atom_type_description
_atom_type_scat_dispersion_real
_atom_type_scat_dispersion_imag
_atom_type_scat_source
C C 0.0033 0.0016
;
International Tables for Crystallography
(Vol. C, Tables 4.2.6.8 and 6.1.1.4)
;
H H 0.0000 0.0000
;
International Tables for Crystallography
(Vol. C, Table 6.1.1.4)
;
F F 0.0171 0.0103
;
International Tables for Crystallography
(Vol. C, Tables 4.2.6.8 and 6.1.1.4)
;
N N 0.0061 0.0033
;
International Tables for Crystallography
(Vol. C, Tables 4.2.6.8 and 6.1.1.4)
;
P P 0.1023 0.0942
;
International Tables for Crystallography
(Vol. C, Tables 4.2.6.8 and 6.1.1.4)
;
Pt Pt -1.7033 8.3905
;
International Tables for Crystallography
(Vol. C, Tables 4.2.6.8 and 6.1.1.4)
;

loop_
_geom_angle_atom_site_label_1
_geom_angle_atom_site_label_2
_geom_angle_atom_site_label_3
_geom_angle
C122 Pt1 N21 97.86(12)
C122 Pt1 N11 80.20(12)
N21 Pt1 N11 177.16(10)
C122 Pt1 N31 173.61(12)
N21 Pt1 N31 87.92(11)
N11 Pt1 N31 94.12(10)
C16 N11 C12 117.4(3)
C16 N11 Pt1 127.0(2)
C12 N11 Pt1 115.5(2)
N11 C12 C13 123.4(3)
N11 C12 N121 111.8(3)
C13 C12 N121 124.8(3)
C12 C13 C14 118.0(3)
C12 C13 H13 121.0
C14 C13 H13 121.0
C15 C14 C13 119.2(3)
C15 C14 H14 120.4
C13 C14 H14 120.4
C16 C15 C14 119.6(3)
C16 C15 H15 120.2
C14 C15 H15 120.2
N11 C16 C15 122.3(3)
N11 C16 H16 118.8
C15 C16 H16 118.8
C122 N121 C125 111.2(3)
C122 N121 C12 119.2(2)
C125 N121 C12 129.7(3)
N123 C122 N121 105.3(3)
N123 C122 Pt1 141.2(3)
N121 C122 Pt1 113.3(2)
C122 N123 C124 109.4(3)
C122 N123 C126 127.8(3)
C124 N123 C126 122.8(3)
C125 C124 N123 108.8(3)
C125 C124 H124 125.6
N123 C124 H124 125.6
C124 C125 N121 105.4(3)
C124 C125 H125 127.3
N121 C125 H125 127.3
N123 C126 C128 110.3(3)
N123 C126 C127 109.8(3)
C128 C126 C127 113.0(3)
N123 C126 H126 107.8
C128 C126 H126 107.8
C127 C126 H126 107.8
C126 C127 H12A 109.5
C126 C127 H12B 109.5
H12A C127 H12B 109.5
C126 C127 H12C 109.5
H12A C127 H12C 109.5
H12B C127 H12C 109.5
C126 C128 H12D 109.5
C126 C128 H12E 109.5
H12D C128 H12E 109.5
C126 C128 H12F 109.5
H12D C128 H12F 109.5
H12E C128 H12F 109.5
C25 N21 N22 106.0(3)
C25 N21 Pt1 133.3(2)
N22 N21 Pt1 120.4(2)
C23 N22 N21 111.8(3)
C23 N22 H22 124.1
N21 N22 H22 124.1
N22 C23 C24 105.9(3)
N22 C23 C231 121.5(3)
C24 C23 C231 132.6(3)
C23 C231 H23A 109.5
C23 C231 H23B 109.5
H23A C231 H23B 109.5
C23 C231 H23C 109.5
H23A C231 H23C 109.5
H23B C231 H23C 109.5
C23 C24 C25 107.4(3)
C23 C24 H24 126.3
C25 C24 H24 126.3
N21 C25 C24 108.9(3)
N21 C25 C251 121.3(3)
C24 C25 C251 129.8(3)
C25 C251 H25A 109.5
C25 C251 H25B 109.5
H25A C251 H25B 109.5
C25 C251 H25C 109.5
H25A C251 H25C 109.5
H25B C251 H25C 109.5
C35 N31 N32 106.3(2)
C35 N31 Pt1 133.1(2)
N32 N31 Pt1 120.59(19)
C33 N32 N31 111.5(3)
C33 N32 H32 124.3
N31 N32 H32 124.3
N32 C33 C34 106.3(3)
N32 C33 C331 121.6(3)
C34 C33 C331 132.0(3)
C33 C331 H33A 109.5
C33 C331 H33B 109.5
H33A C331 H33B 109.5
C33 C331 H33C 109.5
H33A C331 H33C 109.5
H33B C331 H33C 109.5
C33 C34 C35 106.9(3)
C33 C34 H34 126.6
C35 C34 H34 126.6
N31 C35 C34 109.1(3)
N31 C35 C351 121.4(3)
C34 C35 C351 129.5(3)
C35 C351 H35A 109.5
C35 C351 H35B 109.5
H35A C351 H35B 109.5
C35 C351 H35C 109.5
H35A C351 H35C 109.5
H35B C351 H35C 109.5
F11 P11 F15 91.07(15)
F11 P11 F13 90.89(14)
F15 P11 F13 90.36(13)
F11 P11 F16 91.06(13)
F15 P11 F16 89.99(13)
F13 P11 F16 178.01(14)
F11 P11 F12 90.49(14)
F15 P11 F12 178.44(15)
F13 P11 F12 89.74(13)
F16 P11 F12 89.85(13)
F11 P11 F14 179.11(16)
F15 P11 F14 89.81(13)
F13 P11 F14 89.29(13)
F16 P11 F14 88.76(12)
F12 P11 F14 88.64(12)
F21 P21 F26 91.68(13)
F21 P21 F24 90.76(12)
F26 P21 F24 90.18(13)
F21 P21 F22 91.49(12)
F26 P21 F22 90.23(13)
F24 P21 F22 177.70(13)
F21 P21 F25 91.12(13)
F26 P21 F25 177.20(13)
F24 P21 F25 89.78(13)
F22 P21 F25 89.71(14)
F21 P21 F23 179.06(13)
F26 P21 F23 89.21(11)
F24 P21 F23 88.93(12)
F22 P21 F23 88.81(11)
F25 P21 F23 87.99(11)

loop_
_geom_bond_atom_site_label_1
_geom_bond_atom_site_label_2
_geom_bond_distance
Pt1 C122 1.973(3)
Pt1 N21 2.005(3)
Pt1 N11 2.024(3)
Pt1 N31 2.066(2)
N11 C16 1.347(4)
N11 C12 1.365(4)
C12 C13 1.369(4)
C12 N121 1.402(4)
C13 C14 1.391(4)
C13 H13 0.9300
C14 C15 1.382(5)
C14 H14 0.9300
C15 C16 1.371(5)
C15 H15 0.9300
C16 H16 0.9300
N121 C122 1.362(4)
N121 C125 1.396(4)
C122 N123 1.342(4)
N123 C124 1.403(4)
N123 C126 1.483(4)
C124 C125 1.328(5)
C124 H124 0.9300
C125 H125 0.9300
C126 C128 1.504(5)
C126 C127 1.526(5)
C126 H126 0.9800
C127 H12A 0.9600
C127 H12B 0.9600
C127 H12C 0.9600
C128 H12D 0.9600
C128 H12E 0.9600
C128 H12F 0.9600
N21 C25 1.340(4)
N21 N22 1.362(3)
N22 C23 1.344(4)
N22 H22 0.8600
C23 C24 1.369(5)
C23 C231 1.483(5)
C231 H23A 0.9600
C231 H23B 0.9600
C231 H23C 0.9600
C24 C25 1.396(5)
C24 H24 0.9300
C25 C251 1.486(5)
C251 H25A 0.9600
C251 H25B 0.9600
C251 H25C 0.9600
N31 C35 1.337(4)
N31 N32 1.358(3)
N32 C33 1.340(4)
N32 H32 0.8600
C33 C34 1.375(4)
C33 C331 1.481(4)
C331 H33A 0.9600
C331 H33B 0.9600
C331 H33C 0.9600
C34 C35 1.393(4)
C34 H34 0.9300
C35 C351 1.482(4)
C351 H35A 0.9600
C351 H35B 0.9600
C351 H35C 0.9600
P11 F11 1.581(2)
P11 F15 1.588(2)
P11 F13 1.595(2)
P11 F16 1.600(2)
P11 F12 1.607(2)
P11 F14 1.628(2)
P21 F21 1.583(2)
P21 F26 1.587(2)
P21 F24 1.593(2)
P21 F22 1.593(2)
P21 F25 1.602(2)
P21 F23 1.640(2)

loop_
_geom_hbond_atom_site_label_D
_geom_hbond_atom_site_label_H
_geom_hbond_atom_site_label_A
_geom_hbond_distance_DA
_geom_hbond_distance_DH
_geom_hbond_distance_HA
_geom_hbond_angle_DHA
_geom_hbond_publ_flag
N22 H22 F14 2.829(4) 0.860 1.980 169.5 no
N32 H32 F23 2.799(3) 0.860 1.950 169.2 no

loop_
_geom_torsion_atom_site_label_1
_geom_torsion_atom_site_label_2
_geom_torsion_atom_site_label_3
_geom_torsion_atom_site_label_4
_geom_torsion
C16 N11 C12 C13 0.5(4)
Pt1 N11 C12 C13 177.1(2)
C16 N11 C12 N121 -178.7(2)
Pt1 N11 C12 N121 -2.0(3)
N11 C12 C13 C14 -0.5(5)
N121 C12 C13 C14 178.6(3)
C12 C13 C14 C15 0.4(5)
C13 C14 C15 C16 -0.5(5)
C12 N11 C16 C15 -0.5(4)
Pt1 N11 C16 C15 -176.7(2)
C14 C15 C16 N11 0.5(5)
N11 C12 N121 C122 3.9(4)
C13 C12 N121 C122 -175.3(3)
N11 C12 N121 C125 -175.6(3)
C13 C12 N121 C125 5.2(5)
C125 N121 C122 N123 -0.4(3)
C12 N121 C122 N123 180.0(3)
C125 N121 C122 Pt1 175.7(2)
C12 N121 C122 Pt1 -3.9(4)
N121 C122 N123 C124 0.5(3)
Pt1 C122 N123 C124 -173.8(3)
N121 C122 N123 C126 -179.2(3)
Pt1 C122 N123 C126 6.5(6)
C122 N123 C124 C125 -0.4(4)
C126 N123 C124 C125 179.3(3)
N123 C124 C125 N121 0.1(4)
C122 N121 C125 C124 0.2(4)
C12 N121 C125 C124 179.7(3)
C122 N123 C126 C128 -105.7(4)
C124 N123 C126 C128 74.7(4)
C122 N123 C126 C127 129.1(3)
C124 N123 C126 C127 -50.5(4)
C25 N21 N22 C23 -0.7(3)
Pt1 N21 N22 C23 174.2(2)
N21 N22 C23 C24 1.2(3)
N21 N22 C23 C231 -178.5(3)
N22 C23 C24 C25 -1.2(4)
C231 C23 C24 C25 178.5(3)
N22 N21 C25 C24 0.0(3)
Pt1 N21 C25 C24 -174.0(2)
N22 N21 C25 C251 -179.6(3)
Pt1 N21 C25 C251 6.4(5)
C23 C24 C25 N21 0.8(4)
C23 C24 C25 C251 -179.7(3)
C35 N31 N32 C33 0.0(4)
Pt1 N31 N32 C33 179.9(2)
N31 N32 C33 C34 -0.1(4)
N31 N32 C33 C331 -179.1(3)
N32 C33 C34 C35 0.2(4)
C331 C33 C34 C35 179.0(4)
N32 N31 C35 C34 0.1(4)
Pt1 N31 C35 C34 -179.7(2)
N32 N31 C35 C351 -179.2(3)
Pt1 N31 C35 C351 0.9(5)
C33 C34 C35 N31 -0.2(4)
C33 C34 C35 C351 179.1(3)
